data_1557018
loop_
_publ_author_name
'Hauge, Sverre'
'Janickis, Vitalijus'
'Maroy, Kjartan'

_publ_section_title
;
 Syntheses and Crystal Structures of Salts of Hexabromotetraselenate(I)
 and Hexabromoselenate(IV)bis{dibromodiselenate(I)}
;
_journal_name_full 'Acta Chemica Scandinavica'
_journal_page_first 1104
_journal_page_last 1108
_journal_paper_doi 10.3891/acta.chem.scand.52-1104
_journal_volume 52
_journal_year 1998
_chemical_formula_sum 'C9 H14 Br3 N Se2'
_chemical_formula_weight 533.86
_space_group_IT_number 14
_space_group_name_Hall '-P 2ybc'
_space_group_name_H-M_alt 'P 1 21/c 1'
_symmetry_cell_setting monoclinic
_symmetry_Int_Tables_number 14
_symmetry_space_group_name_Hall '-P 2ybc'
_symmetry_space_group_name_H-M 'P 1 21/c 1'
_cell_angle_alpha 90.
_cell_angle_beta 95.13(2)
_cell_angle_gamma 90.
_cell_formula_units_Z 4
_cell_length_a 8.618(2)
_cell_length_b 12.914(2)
_cell_length_c 13.609(3)
_cell_volume 1508.5(5)
_diffrn_ambient_temperature 112
_diffrn_radiation_probe x-ray
_diffrn_radiation_type MoK\a
_diffrn_radiation_wavelength 0.71069
_exptl_absorpt_coefficient_mu 12.93
_exptl_crystal_density_diffrn 2.35
_exptl_crystal_F_000 992
_refine_ls_goodness_of_fit_ref 1.043
_refine_ls_number_parameters 137
_refine_ls_number_reflns 2934
_refine_ls_R_factor_all 0.1440
_refine_ls_R_factor_gt 0.0559
_refine_ls_wR_factor_gt 0.0996
_refine_ls_wR_factor_ref 0.1726
_cod_data_source_file Acta-Chem-Scand-1998-52-1104-1.cif
_cod_data_source_block 1
_cod_depositor_comments
;

2022-09-17
Z value and formula fixed to values more according to usual
chemical conventions.                 miguel
;
_cod_original_formula_sum 'C18 H28 Br6 N2 Se4'
_cod_original_formula_weight 1067.72
_cod_original_formula_units_Z 2
_cod_original_sg_symbol_H-M 'P 21/c'
_cod_database_code 1557018

loop_
_space_group_symop_id
_space_group_symop_operation_xyz
1 x,y,z
2 -x,1/2+y,1/2-z
3 -x,-y,-z
4 x,1/2-y,1/2+z

loop_
_atom_site_label
_atom_site_type_symbol
_atom_site_thermal_displace_type
_atom_site_fract_x
_atom_site_fract_y
_atom_site_fract_z
_atom_site_occupancy
_atom_site_U_iso_or_equiv
_atom_site_calc_flag
_atom_site_refinement_flags
_atom_site_disorder_assembly
_atom_site_disorder_group
Br1 Br Uiso 0.1578(2) 0.23010(10) 0.72680(10) 1.000 0.0520(10) . . . .
Br2 Br Uiso 0.4714(2) 0.15600(10) 0.48620(10) 1.000 0.0400(10) . . . .
Br3 Br Uiso 0.1038(2) -0.11420(10) 0.63070(10) 1.000 0.0390(10) . . . .
Se1 Se Uiso 0.0780(2) 0.16230(10) 0.56440(10) 1.000 0.0340(10) . . . .
Se2 Se Uiso 0.26240(10) 0.03770(10) 0.55020(10) 1.000 0.0260(10) . . . .
N N Uiso 0.3339(11) 0.5587(9) 0.6997(7) 1.000 0.037(3) . . . .
C1 C Uiso 0.196(2) 0.556(3) 0.7586(11) 1.000 0.132(13) . . . .
C2 C Uiso 0.416(3) 0.6590(14) 0.7152(13) 1.000 0.090(8) . . . .
C3 C Uiso 0.448(2) 0.4749(14) 0.7379(18) 1.000 0.091(8) . . . .
C5 C Uiso 0.2809(13) 0.5409(9) 0.5921(8) 1.000 0.028(2) . . . .
C6 C Uiso 0.242(2) 0.6241(12) 0.5329(11) 1.000 0.056(4) . . . .
C7 C Uiso 0.194(2) 0.6066(16) 0.4348(12) 1.000 0.080(7) . . . .
C8 C Uiso 0.1802(18) 0.5083(14) 0.3965(10) 1.000 0.055(4) . . . .
C9 C Uiso 0.217(3) 0.4279(14) 0.4582(11) 1.000 0.083(7) . . . .
C10 C Uiso 0.268(3) 0.4437(13) 0.5558(11) 1.000 0.074(6) . . . .

loop_
_atom_type_symbol
_atom_type_description
_atom_type_scat_dispersion_real
_atom_type_scat_dispersion_imag
_atom_type_scat_source
C C 0.0033 0.0016 ' International Tables Vol C Tables 4.2.6.8 and 6.1.1.4'
Br Br -0.2901 2.4595 ' International Tables Vol C Tables 4.2.6.8 and 6.1.1.4'
N N 0.0061 0.0033 ' International Tables Vol C Tables 4.2.6.8 and 6.1.1.4'
Se Se -0.0929 2.2259 ' International Tables Vol C Tables 4.2.6.8 and 6.1.1.4'

loop_
_geom_angle_atom_site_label_1
_geom_angle_atom_site_label_2
_geom_angle_atom_site_label_3
_geom_angle
_geom_angle_site_symmetry_1
_geom_angle_site_symmetry_2
_geom_angle_site_symmetry_3
_geom_angle_publ_flag
Br1 Se1 Se2 100.92(8) . . . yes
Br2 Se2 Se1 97.12(7) . . . yes
Br3 Se2 Se1 95.57(6) . . . yes
Br2 Se2 Br3 166.20(7) . . . yes
C2 N C3 106.7(13) . . . yes
C3 N C5 110.7(12) . . . yes
C1 N C3 108.7(16) . . . yes
C2 N C5 111.7(10) . . . yes
C1 N C2 109.7(18) . . . yes
C1 N C5 109.3(10) . . . yes
N C5 C6 119.2(11) . . . yes
N C5 C10 120.2(11) . . . yes
C6 C5 C10 120.5(12) . . . no
C5 C6 C7 118.6(15) . . . no
C6 C7 C8 121.8(16) . . . no
C7 C8 C9 117.8(14) . . . no
C8 C9 C10 121.4(16) . . . no
C5 C10 C9 120.0(15) . . . no

loop_
_geom_bond_atom_site_label_1
_geom_bond_atom_site_label_2
_geom_bond_distance
_geom_bond_site_symmetry_1
_geom_bond_site_symmetry_2
_geom_bond_publ_flag
Br1 Se1 2.419(2) . . yes
Br2 Se2 2.572(2) . . yes
Br3 Se2 2.680(2) . . yes
Se1 Se2 2.282(2) . . yes
N C2 1.48(2) . . yes
N C3 1.52(2) . . yes
N C1 1.492(19) . . yes
N C5 1.512(14) . . yes
C5 C6 1.367(19) . . no
C5 C10 1.35(2) . . no
C6 C7 1.38(2) . . no
C7 C8 1.37(3) . . no
C8 C9 1.36(2) . . no
C9 C10 1.38(2) . . no

loop_
_geom_torsion_atom_site_label_1
_geom_torsion_atom_site_label_2
_geom_torsion_atom_site_label_3
_geom_torsion_atom_site_label_4
_geom_torsion
_geom_torsion_site_symmetry_1
_geom_torsion_site_symmetry_2
_geom_torsion_site_symmetry_3
_geom_torsion_site_symmetry_4
_geom_torsion_publ_flag
Br1 Se1 Se2 Br3 89.23(7) . . . . no
Br1 Se1 Se2 Br2 -85.32(8) . . . . no
C2 N C5 C6 -31.0(18) . . . . no
C2 N C5 C10 150.9(18) . . . . no
C1 N C5 C10 -88(2) . . . . no
C3 N C5 C10 32.2(19) . . . . no
C3 N C5 C6 -149.7(13) . . . . no
C1 N C5 C6 91(2) . . . . no
N C5 C6 C7 179.9(13) . . . . no
C6 C5 C10 C9 1(3) . . . . no
C10 C5 C6 C7 -2(2) . . . . no
N C5 C10 C9 178.8(18) . . . . no
C5 C6 C7 C8 2(3) . . . . no
C6 C7 C8 C9 -1(3) . . . . no
C7 C8 C9 C10 -1(3) . . . . no
C8 C9 C10 C5 1(4) . . . . no
